data_1558779
loop_
_publ_author_name
'He\&s, Merlin'
'Stennett, Thomas'
'Fantuzzi, Felipe'
'Bertermann, R\"udiger'
'Schock, Marvin'
'Sch\"afer, Marius'
'Thiess, Torsten'
'Braunschweig, Holger'

_publ_section_title
;
 Diverse Ring-Opening Reactions of Rhodium \h4-Azaborete Complexes
;
_journal_name_full 'Chemical Science'
_journal_paper_doi 10.1039/D0SC02283G
_journal_year 2020
_chemical_formula_moiety 'C36 H65 B N3 P Rh'
_chemical_formula_sum 'C36 H65 B N3 P Rh'
_chemical_formula_weight 684.60
_space_group_crystal_system monoclinic
_space_group_IT_number 14
_space_group_name_Hall '-P 2ybc'
_space_group_name_H-M_alt 'P 1 21/c 1'
_atom_sites_solution_hydrogens geom
_atom_sites_solution_primary dual
_atom_sites_solution_secondary difmap
_audit_creation_method SHELXL-2018/3
_audit_update_record
;
2020-06-26 deposited with the CCDC.	2020-07-23 downloaded from the CCDC.
;
_cell_angle_alpha 90
_cell_angle_beta 106.075(7)
_cell_angle_gamma 90
_cell_formula_units_Z 4
_cell_length_a 11.713(2)
_cell_length_b 16.0270(19)
_cell_length_c 20.498(4)
_cell_measurement_reflns_used 9883
_cell_measurement_temperature 100(2)
_cell_measurement_theta_max 26.76
_cell_measurement_theta_min 2.34
_cell_volume 3697.5(11)
_computing_cell_refinement 'Saint+ ver. V8.40A (Bruker AXS)'
_computing_data_collection 'APEX2 ver. 2014.9 (Bruker AXS)'
_computing_data_reduction 'Saint+ ver. V8.40A (Bruker AXS)'
_computing_molecular_graphics 'ShelXLe (Huebschle et all, 2011)'
_computing_publication_material 'SHELXL-2018/3 (Sheldrick, 2018)'
_computing_structure_refinement 'SHELXL-2018/3 (Sheldrick, 2018)'
_computing_structure_solution 'SHELXT (Sheldrick, 2014)'
_diffrn_ambient_temperature 100(2)
_diffrn_detector 'CMOS area detector (Photon II)'
_diffrn_detector_area_resol_mean 7.5
_diffrn_measured_fraction_theta_full 1.000
_diffrn_measured_fraction_theta_max 1.000
_diffrn_measurement_device_type 'Bruker D8 Quest'
_diffrn_measurement_method '\f and \w scans'
_diffrn_radiation_monochromator 'multi-layer mirror'
_diffrn_radiation_type MoK\a
_diffrn_radiation_wavelength 0.71073
_diffrn_reflns_av_R_equivalents 0.0641
_diffrn_reflns_av_unetI/netI 0.0281
_diffrn_reflns_Laue_measured_fraction_full 1.000
_diffrn_reflns_Laue_measured_fraction_max 1.000
_diffrn_reflns_limit_h_max 14
_diffrn_reflns_limit_h_min -14
_diffrn_reflns_limit_k_max 20
_diffrn_reflns_limit_k_min -20
_diffrn_reflns_limit_l_max 25
_diffrn_reflns_limit_l_min -25
_diffrn_reflns_number 72986
_diffrn_reflns_point_group_measured_fraction_full 1.000
_diffrn_reflns_point_group_measured_fraction_max 1.000
_diffrn_reflns_theta_full 26.000
_diffrn_reflns_theta_max 26.372
_diffrn_reflns_theta_min 2.211
_diffrn_source 'microfocus sealed tube (Incoatec ImS)'
_exptl_absorpt_coefficient_mu 0.532
_exptl_absorpt_correction_T_max 0.7454
_exptl_absorpt_correction_T_min 0.7025
_exptl_absorpt_correction_type multi-scan
_exptl_absorpt_process_details 'SadAbs 2016/2 (Bruker AXS)'
_exptl_crystal_colour yellow
_exptl_crystal_density_diffrn 1.230
_exptl_crystal_description plate
_exptl_crystal_F_000 1468
_exptl_crystal_size_max 0.212
_exptl_crystal_size_mid 0.13
_exptl_crystal_size_min 0.034
_refine_diff_density_max 0.516
_refine_diff_density_min -0.421
_refine_diff_density_rms 0.064
_refine_ls_extinction_method none
_refine_ls_goodness_of_fit_ref 1.063
_refine_ls_hydrogen_treatment constr
_refine_ls_matrix_type full
_refine_ls_number_parameters 396
_refine_ls_number_reflns 7569
_refine_ls_number_restraints 0
_refine_ls_restrained_S_all 1.063
_refine_ls_R_factor_all 0.0366
_refine_ls_R_factor_gt 0.0288
_refine_ls_shift/su_max 0.001
_refine_ls_shift/su_mean 0.000
_refine_ls_structure_factor_coef Fsqd
_refine_ls_weighting_details 'w=1/[\s^2^(Fo^2^)+(0.0243P)^2^+3.6381P] where P=(Fo^2^+2Fc^2^)/3'
_refine_ls_weighting_scheme calc
_refine_ls_wR_factor_gt 0.0652
_refine_ls_wR_factor_ref 0.0692
_reflns_Friedel_coverage 0.000
_reflns_number_gt 6514
_reflns_number_total 7569
_reflns_threshold_expression 'I > 2\s(I)'
_cod_data_source_file d0sc02283g2.cif
_cod_data_source_block 3eMe
_cod_original_sg_symbol_H-M 'P 21/c'
_cod_database_code 1558779
_shelx_shelxl_version_number 2018/3
_shelx_space_group_comment
;
The symmetry employed for this shelxl refinement is uniquely defined
by the following loop, which should always be used as a source of
symmetry information in preference to the above space-group names.
They are only intended as comments.
;
_shelx_estimated_absorpt_t_min 0.896
_shelx_estimated_absorpt_t_max 0.982

loop_
_space_group_symop_operation_xyz
'x, y, z'
'-x, y+1/2, -z+1/2'
'-x, -y, -z'
'x, -y-1/2, z-1/2'

loop_
_atom_site_label
_atom_site_type_symbol
_atom_site_fract_x
_atom_site_fract_y
_atom_site_fract_z
_atom_site_U_iso_or_equiv
_atom_site_adp_type
_atom_site_occupancy
_atom_site_site_symmetry_order
_atom_site_calc_flag
_atom_site_refinement_flags_posn
_atom_site_refinement_flags_adp
_atom_site_refinement_flags_occupancy
_atom_site_disorder_assembly
_atom_site_disorder_group
Rh1 Rh 0.71504(2) 0.37556(2) 0.74083(2) 0.01398(5) Uani 1 1 d . . . . .
C1 C 0.69279(18) 0.39898(13) 0.84333(10) 0.0166(4) Uani 1 1 d . . . . .
N1 N 0.53867(15) 0.40535(11) 0.73643(9) 0.0161(4) Uani 1 1 d . . . . .
B1 B 0.5574(2) 0.38401(14) 0.80421(12) 0.0160(4) Uani 1 1 d . . . . .
P1 P 0.90686(5) 0.32713(3) 0.76440(3) 0.01949(12) Uani 1 1 d . . . . .
N3 N 0.63311(16) 0.28643(11) 0.59990(9) 0.0188(4) Uani 1 1 d . . . . .
C3 C 0.7559(2) 0.35494(14) 0.90905(11) 0.0221(5) Uani 1 1 d . . . . .
H3A H 0.841240 0.349175 0.911662 0.026 Uiso 1 1 calc R U . . .
H3AB H 0.722488 0.298169 0.908790 0.026 Uiso 1 1 calc R U . . .
N2 N 0.70476(17) 0.40777(12) 0.59327(9) 0.0212(4) Uani 1 1 d . . . . .
C2 C 0.74491(18) 0.46440(13) 0.81792(11) 0.0176(4) Uani 1 1 d . . . . .
C8 C 0.4413(2) 0.45606(15) 0.62062(12) 0.0253(5) Uani 1 1 d . . . . .
H8A H 0.482113 0.417129 0.597811 0.038 Uiso 1 1 calc R U . . .
H8B H 0.489098 0.506785 0.633071 0.038 Uiso 1 1 calc R U . . .
H8C H 0.363588 0.470506 0.589940 0.038 Uiso 1 1 calc R U . . .
C7 C 0.42420(18) 0.41505(13) 0.68478(11) 0.0178(4) Uani 1 1 d . . . . .
C6 C 0.7568(2) 0.60423(14) 0.87350(13) 0.0282(5) Uani 1 1 d . . . . .
H6A H 0.714512 0.653632 0.850828 0.042 Uiso 1 1 calc R U . . .
H6B H 0.833914 0.620991 0.903570 0.042 Uiso 1 1 calc R U . . .
H6C H 0.709616 0.577246 0.900263 0.042 Uiso 1 1 calc R U . . .
C5 C 0.77558(19) 0.54380(13) 0.82084(11) 0.0213(5) Uani 1 1 d . . . . .
H5 H 0.811694 0.564239 0.787830 0.026 Uiso 1 1 calc R U . . .
C4 C 0.7439(2) 0.40173(17) 0.97166(12) 0.0332(6) Uani 1 1 d . . . . .
H4A H 0.781862 0.456535 0.973910 0.050 Uiso 1 1 calc R U . . .
H4B H 0.782475 0.369695 1.012543 0.050 Uiso 1 1 calc R U . . .
H4C H 0.659517 0.408994 0.968732 0.050 Uiso 1 1 calc R U . . .
C9 C 0.36155(19) 0.33122(14) 0.66558(11) 0.0211(4) Uani 1 1 d . . . . .
H9A H 0.287849 0.339646 0.629320 0.032 Uiso 1 1 calc R U . . .
H9B H 0.342939 0.307134 0.705372 0.032 Uiso 1 1 calc R U . . .
H9C H 0.413695 0.293170 0.649733 0.032 Uiso 1 1 calc R U . . .
C12 C 0.44791(18) 0.26045(13) 0.84727(11) 0.0180(4) Uani 1 1 d . . . . .
C11 C 0.47162(18) 0.34657(13) 0.84629(10) 0.0172(4) Uani 1 1 d . . . . .
C10 C 0.3433(2) 0.47250(14) 0.71253(12) 0.0239(5) Uani 1 1 d . . . . .
H10A H 0.269376 0.482830 0.676915 0.036 Uiso 1 1 calc R U . . .
H10B H 0.383995 0.525602 0.726929 0.036 Uiso 1 1 calc R U . . .
H10C H 0.325087 0.445670 0.751421 0.036 Uiso 1 1 calc R U . . .
C13 C 0.38350(19) 0.22910(14) 0.88997(11) 0.0203(4) Uani 1 1 d . . . . .
H13 H 0.366621 0.171069 0.889086 0.024 Uiso 1 1 calc R U . . .
C14 C 0.34338(19) 0.28046(15) 0.93375(11) 0.0218(5) Uani 1 1 d . . . . .
C15 C 0.36548(19) 0.36535(14) 0.93234(11) 0.0218(4) Uani 1 1 d . . . . .
H15 H 0.337952 0.401616 0.961385 0.026 Uiso 1 1 calc R U . . .
C16 C 0.42737(19) 0.39865(13) 0.88911(11) 0.0198(4) Uani 1 1 d . . . . .
C17 C 0.4953(2) 0.19904(13) 0.80540(12) 0.0226(5) Uani 1 1 d . . . . .
H17A H 0.431229 0.161499 0.781545 0.034 Uiso 1 1 calc R U . . .
H17B H 0.559559 0.166378 0.835254 0.034 Uiso 1 1 calc R U . . .
H17C H 0.525733 0.229340 0.772223 0.034 Uiso 1 1 calc R U . . .
C18 C 0.2817(2) 0.24471(17) 0.98304(12) 0.0309(5) Uani 1 1 d . . . . .
H18A H 0.201207 0.227130 0.958318 0.046 Uiso 1 1 calc R U . . .
H18B H 0.277324 0.287272 1.016592 0.046 Uiso 1 1 calc R U . . .
H18C H 0.326482 0.196489 1.006247 0.046 Uiso 1 1 calc R U . . .
C19 C 0.4452(2) 0.49228(14) 0.88971(12) 0.0262(5) Uani 1 1 d . . . . .
H19A H 0.509026 0.505672 0.869029 0.039 Uiso 1 1 calc R U . . .
H19B H 0.466639 0.512529 0.936652 0.039 Uiso 1 1 calc R U . . .
H19C H 0.371426 0.519227 0.863840 0.039 Uiso 1 1 calc R U . . .
C20 C 0.68477(18) 0.35235(13) 0.63923(11) 0.0174(4) Uani 1 1 d . . . . .
C21 C 0.6650(2) 0.37725(16) 0.52760(12) 0.0267(5) Uani 1 1 d . . . . .
H21 H 0.668316 0.405181 0.487293 0.032 Uiso 1 1 calc R U . . .
C22 C 0.6209(2) 0.30089(15) 0.53172(12) 0.0258(5) Uani 1 1 d . . . . .
H22 H 0.587821 0.263982 0.495103 0.031 Uiso 1 1 calc R U . . .
C23 C 0.7557(2) 0.49044(15) 0.61080(14) 0.0316(6) Uani 1 1 d . . . . .
H23A H 0.836587 0.491579 0.605992 0.047 Uiso 1 1 calc R U . . .
H23B H 0.757766 0.503443 0.657834 0.047 Uiso 1 1 calc R U . . .
H23C H 0.706850 0.531921 0.580367 0.047 Uiso 1 1 calc R U . . .
C24 C 0.5953(2) 0.20904(13) 0.62465(12) 0.0243(5) Uani 1 1 d . . . . .
H24A H 0.511091 0.199238 0.601798 0.036 Uiso 1 1 calc R U . . .
H24B H 0.606552 0.213145 0.673734 0.036 Uiso 1 1 calc R U . . .
H24C H 0.642665 0.162622 0.615092 0.036 Uiso 1 1 calc R U . . .
C25 C 0.9308(2) 0.23653(14) 0.82361(13) 0.0253(5) Uani 1 1 d . . . . .
H25 H 0.933764 0.261389 0.868799 0.030 Uiso 1 1 calc R U . . .
C26 C 0.8242(2) 0.17701(14) 0.80846(13) 0.0287(5) Uani 1 1 d . . . . .
H26A H 0.750449 0.209453 0.798831 0.043 Uiso 1 1 calc R U . . .
H26B H 0.829862 0.141024 0.847885 0.043 Uiso 1 1 calc R U . . .
H26C H 0.824029 0.142504 0.768964 0.043 Uiso 1 1 calc R U . . .
C27 C 1.0473(2) 0.18775(15) 0.83562(14) 0.0312(6) Uani 1 1 d . . . . .
H27A H 1.046929 0.156165 0.794625 0.047 Uiso 1 1 calc R U . . .
H27B H 1.055161 0.149114 0.873674 0.047 Uiso 1 1 calc R U . . .
H27C H 1.114349 0.226764 0.846255 0.047 Uiso 1 1 calc R U . . .
C28 C 1.0361(2) 0.39453(14) 0.80730(13) 0.0256(5) Uani 1 1 d . . . . .
H28 H 1.109848 0.362431 0.808415 0.031 Uiso 1 1 calc R U . . .
C29 C 1.0437(2) 0.41925(16) 0.88052(13) 0.0311(5) Uani 1 1 d . . . . .
H29A H 1.111965 0.456290 0.897890 0.047 Uiso 1 1 calc R U . . .
H29B H 1.053417 0.369032 0.908807 0.047 Uiso 1 1 calc R U . . .
H29C H 0.970686 0.448247 0.881728 0.047 Uiso 1 1 calc R U . . .
C30 C 1.0363(2) 0.47281(14) 0.76436(14) 0.0304(5) Uani 1 1 d . . . . .
H30A H 1.033705 0.456374 0.717913 0.046 Uiso 1 1 calc R U . . .
H30B H 1.108761 0.505048 0.784089 0.046 Uiso 1 1 calc R U . . .
H30C H 0.966645 0.507036 0.763609 0.046 Uiso 1 1 calc R U . . .
C31 C 0.9575(2) 0.29105(14) 0.68992(13) 0.0254(5) Uani 1 1 d . . . . .
H31 H 0.924941 0.332416 0.652922 0.030 Uiso 1 1 calc R U . . .
C32 C 1.0918(2) 0.28731(17) 0.69813(14) 0.0322(6) Uani 1 1 d . . . . .
H32A H 1.105786 0.269100 0.655355 0.048 Uiso 1 1 calc R U . . .
H32B H 1.128791 0.247663 0.734193 0.048 Uiso 1 1 calc R U . . .
H32C H 1.126516 0.342773 0.710090 0.048 Uiso 1 1 calc R U . . .
C33 C 0.9023(2) 0.20643(15) 0.66240(13) 0.0300(5) Uani 1 1 d . . . . .
H33A H 0.904945 0.199700 0.615311 0.045 Uiso 1 1 calc R U . . .
H33B H 0.819614 0.204473 0.664149 0.045 Uiso 1 1 calc R U . . .
H33C H 0.947370 0.161282 0.690217 0.045 Uiso 1 1 calc R U . . .
C34 C 0.9761(3) 0.30226(19) 0.51134(16) 0.0482(7) Uani 1 1 d . . . . .
H34A H 0.896619 0.302837 0.518341 0.072 Uiso 1 1 calc R U . . .
H34B H 1.024024 0.258519 0.539480 0.072 Uiso 1 1 calc R U . . .
H34C H 0.969399 0.291124 0.463415 0.072 Uiso 1 1 calc R U . . .
C35 C 1.0353(3) 0.38663(18) 0.53118(15) 0.0423(7) Uani 1 1 d . . . . .
H35A H 1.040959 0.397447 0.579525 0.051 Uiso 1 1 calc R U . . .
H35B H 1.117192 0.384242 0.526604 0.051 Uiso 1 1 calc R U . . .
C36 C 0.9715(2) 0.45734(17) 0.48972(15) 0.0388(6) Uani 1 1 d . . . . .
H36A H 0.888962 0.458731 0.493390 0.047 Uiso 1 1 calc R U . . .
H36B H 0.967487 0.447043 0.441516 0.047 Uiso 1 1 calc R U . . .

loop_
_atom_site_aniso_label
_atom_site_aniso_U_11
_atom_site_aniso_U_22
_atom_site_aniso_U_33
_atom_site_aniso_U_23
_atom_site_aniso_U_13
_atom_site_aniso_U_12
Rh1 0.01380(8) 0.01004(8) 0.01854(8) -0.00106(6) 0.00519(6) -0.00053(6)
C1 0.0188(10) 0.0140(10) 0.0175(10) -0.0016(8) 0.0061(8) 0.0005(8)
N1 0.0152(8) 0.0141(8) 0.0196(9) -0.0002(7) 0.0057(7) 0.0015(7)
B1 0.0171(11) 0.0098(10) 0.0224(12) -0.0006(9) 0.0078(9) 0.0018(9)
P1 0.0155(3) 0.0138(3) 0.0284(3) -0.0023(2) 0.0047(2) -0.0009(2)
N3 0.0177(9) 0.0163(9) 0.0211(9) -0.0025(7) 0.0031(7) 0.0019(7)
C3 0.0230(11) 0.0189(11) 0.0230(11) 0.0023(9) 0.0043(9) 0.0004(9)
N2 0.0236(9) 0.0193(9) 0.0228(10) 0.0021(7) 0.0100(8) 0.0012(7)
C2 0.0160(10) 0.0163(10) 0.0203(10) -0.0016(8) 0.0049(8) 0.0018(8)
C8 0.0230(11) 0.0284(12) 0.0252(12) 0.0080(10) 0.0078(10) 0.0056(9)
C7 0.0158(10) 0.0172(10) 0.0206(11) 0.0025(8) 0.0053(8) 0.0031(8)
C6 0.0342(13) 0.0174(11) 0.0346(13) -0.0069(10) 0.0120(11) -0.0040(9)
C5 0.0225(11) 0.0160(10) 0.0264(12) -0.0008(9) 0.0084(9) -0.0018(8)
C4 0.0410(15) 0.0357(14) 0.0203(12) 0.0009(10) 0.0042(11) 0.0037(11)
C9 0.0157(10) 0.0218(11) 0.0242(11) -0.0010(9) 0.0029(9) 0.0002(8)
C12 0.0160(10) 0.0175(10) 0.0186(10) 0.0023(8) 0.0016(8) 0.0001(8)
C11 0.0157(10) 0.0175(10) 0.0183(10) 0.0004(8) 0.0045(8) 0.0005(8)
C10 0.0212(11) 0.0222(11) 0.0285(12) 0.0010(9) 0.0073(10) 0.0068(9)
C13 0.0195(10) 0.0181(10) 0.0203(11) 0.0051(8) 0.0002(9) -0.0037(8)
C14 0.0169(10) 0.0296(12) 0.0175(11) 0.0058(9) 0.0027(9) -0.0018(9)
C15 0.0191(10) 0.0276(12) 0.0189(10) 0.0002(9) 0.0056(9) 0.0020(9)
C16 0.0192(10) 0.0187(11) 0.0206(11) 0.0005(8) 0.0041(9) 0.0003(8)
C17 0.0264(11) 0.0142(10) 0.0275(12) 0.0008(9) 0.0082(10) -0.0013(9)
C18 0.0294(13) 0.0405(15) 0.0236(12) 0.0044(10) 0.0087(10) -0.0092(11)
C19 0.0334(13) 0.0190(11) 0.0298(12) -0.0045(9) 0.0146(10) 0.0014(10)
C20 0.0152(9) 0.0140(10) 0.0242(11) 0.0001(8) 0.0076(8) 0.0030(8)
C21 0.0271(12) 0.0330(13) 0.0207(11) 0.0037(10) 0.0081(9) 0.0049(10)
C22 0.0227(11) 0.0324(13) 0.0208(11) -0.0049(10) 0.0033(9) 0.0039(10)
C23 0.0406(14) 0.0208(12) 0.0376(14) 0.0033(10) 0.0178(12) -0.0055(10)
C24 0.0220(11) 0.0165(11) 0.0329(13) -0.0035(9) 0.0050(10) -0.0022(9)
C25 0.0200(11) 0.0174(11) 0.0359(13) -0.0004(9) 0.0036(10) 0.0021(9)
C26 0.0217(11) 0.0198(11) 0.0415(14) 0.0039(10) 0.0038(10) -0.0015(9)
C27 0.0214(12) 0.0224(12) 0.0442(15) 0.0019(11) 0.0001(11) 0.0035(10)
C28 0.0177(10) 0.0203(11) 0.0377(14) -0.0044(10) 0.0057(10) -0.0023(9)
C29 0.0233(12) 0.0270(13) 0.0383(14) -0.0060(11) 0.0008(11) -0.0025(10)
C30 0.0275(12) 0.0197(12) 0.0478(15) -0.0028(11) 0.0165(11) -0.0039(10)
C31 0.0209(11) 0.0225(11) 0.0342(13) -0.0036(10) 0.0101(10) 0.0009(9)
C32 0.0222(12) 0.0341(14) 0.0427(15) -0.0066(11) 0.0131(11) 0.0010(10)
C33 0.0223(12) 0.0271(13) 0.0389(14) -0.0098(11) 0.0058(11) 0.0023(10)
C34 0.0561(19) 0.0446(18) 0.0454(18) -0.0011(14) 0.0163(15) -0.0007(15)
C35 0.0491(17) 0.0425(17) 0.0370(15) -0.0044(13) 0.0147(13) 0.0002(13)
C36 0.0345(14) 0.0435(16) 0.0411(16) -0.0113(13) 0.0151(12) -0.0012(12)

loop_
_atom_type_symbol
_atom_type_description
_atom_type_scat_dispersion_real
_atom_type_scat_dispersion_imag
_atom_type_scat_source
C C 0.0033 0.0016 'International Tables Vol C Tables 4.2.6.8 and 6.1.1.4'
H H 0.0000 0.0000 'International Tables Vol C Tables 4.2.6.8 and 6.1.1.4'
B B 0.0013 0.0007 'International Tables Vol C Tables 4.2.6.8 and 6.1.1.4'
N N 0.0061 0.0033 'International Tables Vol C Tables 4.2.6.8 and 6.1.1.4'
P P 0.1023 0.0942 'International Tables Vol C Tables 4.2.6.8 and 6.1.1.4'
Rh Rh -1.1178 0.9187 'International Tables Vol C Tables 4.2.6.8 and 6.1.1.4'

loop_
_exptl_crystal_face_index_h
_exptl_crystal_face_index_k
_exptl_crystal_face_index_l
_exptl_crystal_face_perp_dist
-1.00 0.00 0.00 0.0050
1.00 0.00 0.00 0.0800
0.00 1.00 0.00 0.0300
0.00 -1.00 0.00 0.0660
0.00 0.00 1.00 0.0090
0.00 0.00 -1.00 0.0170

loop_
_geom_angle_atom_site_label_1
_geom_angle_atom_site_label_2
_geom_angle_atom_site_label_3
_geom_angle
_geom_angle_site_symmetry_1
_geom_angle_site_symmetry_3
_geom_angle_publ_flag
C20 Rh1 C2 147.25(8) . . ?
C20 Rh1 N1 96.11(7) . . ?
C2 Rh1 N1 80.43(7) . . ?
C20 Rh1 C1 163.92(8) . . ?
C2 Rh1 C1 37.39(8) . . ?
N1 Rh1 C1 68.28(7) . . ?
C20 Rh1 P1 92.08(6) . . ?
C2 Rh1 P1 97.03(6) . . ?
N1 Rh1 P1 168.41(5) . . ?
C1 Rh1 P1 102.84(6) . . ?
C20 Rh1 B1 125.77(8) . . ?
C2 Rh1 B1 64.44(8) . . ?
N1 Rh1 B1 33.14(7) . . ?
C1 Rh1 B1 38.17(7) . . ?
P1 Rh1 B1 135.86(6) . . ?
C2 C1 C3 121.87(19) . . ?
C2 C1 B1 114.06(18) . . ?
C3 C1 B1 123.47(18) . . ?
C2 C1 Rh1 65.96(12) . . ?
C3 C1 Rh1 127.22(14) . . ?
B1 C1 Rh1 81.88(12) . . ?
B1 N1 C7 127.39(18) . . ?
B1 N1 Rh1 91.15(13) . . ?
C7 N1 Rh1 138.32(14) . . ?
N1 B1 C1 109.13(18) . . ?
N1 B1 C11 132.76(19) . . ?
C1 B1 C11 118.08(18) . . ?
N1 B1 Rh1 55.71(11) . . ?
C1 B1 Rh1 59.95(10) . . ?
C11 B1 Rh1 154.73(15) . . ?
C25 P1 C28 100.82(11) . . ?
C25 P1 C31 105.39(11) . . ?
C28 P1 C31 99.42(11) . . ?
C25 P1 Rh1 111.22(8) . . ?
C28 P1 Rh1 121.40(8) . . ?
C31 P1 Rh1 116.36(8) . . ?
C20 N3 C22 111.82(19) . . ?
C20 N3 C24 125.59(19) . . ?
C22 N3 C24 122.58(19) . . ?
C1 C3 C4 112.43(18) . . ?
C1 C3 H3A 109.1 . . ?
C4 C3 H3A 109.1 . . ?
C1 C3 H3AB 109.1 . . ?
C4 C3 H3AB 109.1 . . ?
H3A C3 H3AB 107.8 . . ?
C20 N2 C21 111.46(19) . . ?
C20 N2 C23 124.04(19) . . ?
C21 N2 C23 124.4(2) . . ?
C5 C2 C1 148.9(2) . . ?
C5 C2 Rh1 132.85(17) . . ?
C1 C2 Rh1 76.65(12) . . ?
C7 C8 H8A 109.5 . . ?
C7 C8 H8B 109.5 . . ?
H8A C8 H8B 109.5 . . ?
C7 C8 H8C 109.5 . . ?
H8A C8 H8C 109.5 . . ?
H8B C8 H8C 109.5 . . ?
N1 C7 C9 111.70(17) . . ?
N1 C7 C8 110.74(17) . . ?
C9 C7 C8 108.87(18) . . ?
N1 C7 C10 109.24(17) . . ?
C9 C7 C10 108.68(17) . . ?
C8 C7 C10 107.50(17) . . ?
C5 C6 H6A 109.5 . . ?
C5 C6 H6B 109.5 . . ?
H6A C6 H6B 109.5 . . ?
C5 C6 H6C 109.5 . . ?
H6A C6 H6C 109.5 . . ?
H6B C6 H6C 109.5 . . ?
C2 C5 C6 124.0(2) . . ?
C2 C5 H5 118.0 . . ?
C6 C5 H5 118.0 . . ?
C3 C4 H4A 109.5 . . ?
C3 C4 H4B 109.5 . . ?
H4A C4 H4B 109.5 . . ?
C3 C4 H4C 109.5 . . ?
H4A C4 H4C 109.5 . . ?
H4B C4 H4C 109.5 . . ?
C7 C9 H9A 109.5 . . ?
C7 C9 H9B 109.5 . . ?
H9A C9 H9B 109.5 . . ?
C7 C9 H9C 109.5 . . ?
H9A C9 H9C 109.5 . . ?
H9B C9 H9C 109.5 . . ?
C13 C12 C11 120.2(2) . . ?
C13 C12 C17 117.96(19) . . ?
C11 C12 C17 121.73(19) . . ?
C12 C11 C16 117.59(19) . . ?
C12 C11 B1 121.82(18) . . ?
C16 C11 B1 120.28(18) . . ?
C7 C10 H10A 109.5 . . ?
C7 C10 H10B 109.5 . . ?
H10A C10 H10B 109.5 . . ?
C7 C10 H10C 109.5 . . ?
H10A C10 H10C 109.5 . . ?
H10B C10 H10C 109.5 . . ?
C14 C13 C12 121.9(2) . . ?
C14 C13 H13 119.1 . . ?
C12 C13 H13 119.1 . . ?
C15 C14 C13 117.9(2) . . ?
C15 C14 C18 120.9(2) . . ?
C13 C14 C18 121.1(2) . . ?
C14 C15 C16 121.4(2) . . ?
C14 C15 H15 119.3 . . ?
C16 C15 H15 119.3 . . ?
C15 C16 C11 120.9(2) . . ?
C15 C16 C19 117.9(2) . . ?
C11 C16 C19 121.2(2) . . ?
C12 C17 H17A 109.5 . . ?
C12 C17 H17B 109.5 . . ?
H17A C17 H17B 109.5 . . ?
C12 C17 H17C 109.5 . . ?
H17A C17 H17C 109.5 . . ?
H17B C17 H17C 109.5 . . ?
C14 C18 H18A 109.5 . . ?
C14 C18 H18B 109.5 . . ?
H18A C18 H18B 109.5 . . ?
C14 C18 H18C 109.5 . . ?
H18A C18 H18C 109.5 . . ?
H18B C18 H18C 109.5 . . ?
C16 C19 H19A 109.5 . . ?
C16 C19 H19B 109.5 . . ?
H19A C19 H19B 109.5 . . ?
C16 C19 H19C 109.5 . . ?
H19A C19 H19C 109.5 . . ?
H19B C19 H19C 109.5 . . ?
N2 C20 N3 103.25(18) . . ?
N2 C20 Rh1 124.81(15) . . ?
N3 C20 Rh1 131.70(15) . . ?
C22 C21 N2 107.0(2) . . ?
C22 C21 H21 126.5 . . ?
N2 C21 H21 126.5 . . ?
C21 C22 N3 106.4(2) . . ?
C21 C22 H22 126.8 . . ?
N3 C22 H22 126.8 . . ?
N2 C23 H23A 109.5 . . ?
N2 C23 H23B 109.5 . . ?
H23A C23 H23B 109.5 . . ?
N2 C23 H23C 109.5 . . ?
H23A C23 H23C 109.5 . . ?
H23B C23 H23C 109.5 . . ?
N3 C24 H24A 109.5 . . ?
N3 C24 H24B 109.5 . . ?
H24A C24 H24B 109.5 . . ?
N3 C24 H24C 109.5 . . ?
H24A C24 H24C 109.5 . . ?
H24B C24 H24C 109.5 . . ?
C27 C25 C26 110.75(19) . . ?
C27 C25 P1 117.96(17) . . ?
C26 C25 P1 112.69(16) . . ?
C27 C25 H25 104.7 . . ?
C26 C25 H25 104.7 . . ?
P1 C25 H25 104.7 . . ?
C25 C26 H26A 109.5 . . ?
C25 C26 H26B 109.5 . . ?
H26A C26 H26B 109.5 . . ?
C25 C26 H26C 109.5 . . ?
H26A C26 H26C 109.5 . . ?
H26B C26 H26C 109.5 . . ?
C25 C27 H27A 109.5 . . ?
C25 C27 H27B 109.5 . . ?
H27A C27 H27B 109.5 . . ?
C25 C27 H27C 109.5 . . ?
H27A C27 H27C 109.5 . . ?
H27B C27 H27C 109.5 . . ?
C29 C28 C30 110.0(2) . . ?
C29 C28 P1 115.50(16) . . ?
C30 C28 P1 109.42(17) . . ?
C29 C28 H28 107.2 . . ?
C30 C28 H28 107.2 . . ?
P1 C28 H28 107.2 . . ?
C28 C29 H29A 109.5 . . ?
C28 C29 H29B 109.5 . . ?
H29A C29 H29B 109.5 . . ?
C28 C29 H29C 109.5 . . ?
H29A C29 H29C 109.5 . . ?
H29B C29 H29C 109.5 . . ?
C28 C30 H30A 109.5 . . ?
C28 C30 H30B 109.5 . . ?
H30A C30 H30B 109.5 . . ?
C28 C30 H30C 109.5 . . ?
H30A C30 H30C 109.5 . . ?
H30B C30 H30C 109.5 . . ?
C32 C31 C33 108.58(19) . . ?
C32 C31 P1 117.89(18) . . ?
C33 C31 P1 112.00(17) . . ?
C32 C31 H31 105.8 . . ?
C33 C31 H31 105.8 . . ?
P1 C31 H31 105.8 . . ?
C31 C32 H32A 109.5 . . ?
C31 C32 H32B 109.5 . . ?
H32A C32 H32B 109.5 . . ?
C31 C32 H32C 109.5 . . ?
H32A C32 H32C 109.5 . . ?
H32B C32 H32C 109.5 . . ?
C31 C33 H33A 109.5 . . ?
C31 C33 H33B 109.5 . . ?
H33A C33 H33B 109.5 . . ?
C31 C33 H33C 109.5 . . ?
H33A C33 H33C 109.5 . . ?
H33B C33 H33C 109.5 . . ?
C35 C34 H34A 109.5 . . ?
C35 C34 H34B 109.5 . . ?
H34A C34 H34B 109.5 . . ?
C35 C34 H34C 109.5 . . ?
H34A C34 H34C 109.5 . . ?
H34B C34 H34C 109.5 . . ?
C36 C35 C34 113.8(3) . . ?
C36 C35 H35A 108.8 . . ?
C34 C35 H35A 108.8 . . ?
C36 C35 H35B 108.8 . . ?
C34 C35 H35B 108.8 . . ?
H35A C35 H35B 107.7 . . ?
C35 C36 C36 114.3(3) . 3_766 ?
C35 C36 H36A 108.7 . . ?
C36 C36 H36A 108.7 3_766 . ?
C35 C36 H36B 108.7 . . ?
C36 C36 H36B 108.7 3_766 . ?
H36A C36 H36B 107.6 . . ?

loop_
_geom_bond_atom_site_label_1
_geom_bond_atom_site_label_2
_geom_bond_distance
_geom_bond_site_symmetry_2
_geom_bond_publ_flag
Rh1 C20 2.048(2) . ?
Rh1 C2 2.083(2) . ?
Rh1 N1 2.0977(17) . ?
Rh1 C1 2.220(2) . ?
Rh1 P1 2.2984(7) . ?
Rh1 B1 2.539(2) . ?
C1 C2 1.385(3) . ?
C1 C3 1.519(3) . ?
C1 B1 1.585(3) . ?
N1 B1 1.388(3) . ?
N1 C7 1.468(3) . ?
B1 C11 1.610(3) . ?
P1 C25 1.863(2) . ?
P1 C28 1.869(2) . ?
P1 C31 1.876(2) . ?
N3 C20 1.365(3) . ?
N3 C22 1.384(3) . ?
N3 C24 1.455(3) . ?
C3 C4 1.526(3) . ?
C3 H3A 0.9900 . ?
C3 H3AB 0.9900 . ?
N2 C20 1.361(3) . ?
N2 C21 1.386(3) . ?
N2 C23 1.457(3) . ?
C2 C5 1.319(3) . ?
C8 C7 1.532(3) . ?
C8 H8A 0.9800 . ?
C8 H8B 0.9800 . ?
C8 H8C 0.9800 . ?
C7 C9 1.529(3) . ?
C7 C10 1.539(3) . ?
C6 C5 1.511(3) . ?
C6 H6A 0.9800 . ?
C6 H6B 0.9800 . ?
C6 H6C 0.9800 . ?
C5 H5 0.9500 . ?
C4 H4A 0.9800 . ?
C4 H4B 0.9800 . ?
C4 H4C 0.9800 . ?
C9 H9A 0.9800 . ?
C9 H9B 0.9800 . ?
C9 H9C 0.9800 . ?
C12 C13 1.398(3) . ?
C12 C11 1.409(3) . ?
C12 C17 1.509(3) . ?
C11 C16 1.410(3) . ?
C10 H10A 0.9800 . ?
C10 H10B 0.9800 . ?
C10 H10C 0.9800 . ?
C13 C14 1.392(3) . ?
C13 H13 0.9500 . ?
C14 C15 1.387(3) . ?
C14 C18 1.509(3) . ?
C15 C16 1.397(3) . ?
C15 H15 0.9500 . ?
C16 C19 1.515(3) . ?
C17 H17A 0.9800 . ?
C17 H17B 0.9800 . ?
C17 H17C 0.9800 . ?
C18 H18A 0.9800 . ?
C18 H18B 0.9800 . ?
C18 H18C 0.9800 . ?
C19 H19A 0.9800 . ?
C19 H19B 0.9800 . ?
C19 H19C 0.9800 . ?
C21 C22 1.340(3) . ?
C21 H21 0.9500 . ?
C22 H22 0.9500 . ?
C23 H23A 0.9800 . ?
C23 H23B 0.9800 . ?
C23 H23C 0.9800 . ?
C24 H24A 0.9800 . ?
C24 H24B 0.9800 . ?
C24 H24C 0.9800 . ?
C25 C27 1.533(3) . ?
C25 C26 1.533(3) . ?
C25 H25 1.0000 . ?
C26 H26A 0.9800 . ?
C26 H26B 0.9800 . ?
C26 H26C 0.9800 . ?
C27 H27A 0.9800 . ?
C27 H27B 0.9800 . ?
C27 H27C 0.9800 . ?
C28 C29 1.531(3) . ?
C28 C30 1.533(3) . ?
C28 H28 1.0000 . ?
C29 H29A 0.9800 . ?
C29 H29B 0.9800 . ?
C29 H29C 0.9800 . ?
C30 H30A 0.9800 . ?
C30 H30B 0.9800 . ?
C30 H30C 0.9800 . ?
C31 C32 1.536(3) . ?
C31 C33 1.540(3) . ?
C31 H31 1.0000 . ?
C32 H32A 0.9800 . ?
C32 H32B 0.9800 . ?
C32 H32C 0.9800 . ?
C33 H33A 0.9800 . ?
C33 H33B 0.9800 . ?
C33 H33C 0.9800 . ?
C34 C35 1.523(4) . ?
C34 H34A 0.9800 . ?
C34 H34B 0.9800 . ?
C34 H34C 0.9800 . ?
C35 C36 1.488(4) . ?
C35 H35A 0.9900 . ?
C35 H35B 0.9900 . ?
C36 C36 1.529(5) 3_766 ?
C36 H36A 0.9900 . ?
C36 H36B 0.9900 . ?

loop_
_geom_torsion_atom_site_label_1
_geom_torsion_atom_site_label_2
_geom_torsion_atom_site_label_3
_geom_torsion_atom_site_label_4
_geom_torsion
_geom_torsion_site_symmetry_1
_geom_torsion_site_symmetry_2
_geom_torsion_site_symmetry_3
_geom_torsion_site_symmetry_4
_geom_torsion_publ_flag
C7 N1 B1 C1 -168.57(18) . . . . ?
Rh1 N1 B1 C1 28.57(16) . . . . ?
C7 N1 B1 C11 13.5(4) . . . . ?
Rh1 N1 B1 C11 -149.3(2) . . . . ?
C7 N1 B1 Rh1 162.9(2) . . . . ?
C2 C1 B1 N1 31.9(2) . . . . ?
C3 C1 B1 N1 -156.81(19) . . . . ?
Rh1 C1 B1 N1 -27.16(15) . . . . ?
C2 C1 B1 C11 -149.85(19) . . . . ?
C3 C1 B1 C11 21.5(3) . . . . ?
Rh1 C1 B1 C11 151.10(17) . . . . ?
C2 C1 B1 Rh1 59.04(15) . . . . ?
C3 C1 B1 Rh1 -129.7(2) . . . . ?
C2 C1 C3 C4 82.4(3) . . . . ?
B1 C1 C3 C4 -88.3(2) . . . . ?
Rh1 C1 C3 C4 164.90(16) . . . . ?
C3 C1 C2 C5 -76.4(5) . . . . ?
B1 C1 C2 C5 95.1(4) . . . . ?
Rh1 C1 C2 C5 163.5(4) . . . . ?
C3 C1 C2 Rh1 120.17(19) . . . . ?
B1 C1 C2 Rh1 -68.37(16) . . . . ?
B1 N1 C7 C9 -70.0(3) . . . . ?
Rh1 N1 C7 C9 83.7(2) . . . . ?
B1 N1 C7 C8 168.4(2) . . . . ?
Rh1 N1 C7 C8 -37.9(3) . . . . ?
B1 N1 C7 C10 50.2(3) . . . . ?
Rh1 N1 C7 C10 -156.08(16) . . . . ?
C1 C2 C5 C6 2.6(5) . . . . ?
Rh1 C2 C5 C6 160.37(18) . . . . ?
C13 C12 C11 C16 -0.5(3) . . . . ?
C17 C12 C11 C16 -177.61(19) . . . . ?
C13 C12 C11 B1 173.15(19) . . . . ?
C17 C12 C11 B1 -4.0(3) . . . . ?
N1 B1 C11 C12 82.7(3) . . . . ?
C1 B1 C11 C12 -95.1(2) . . . . ?
Rh1 B1 C11 C12 -16.6(5) . . . . ?
N1 B1 C11 C16 -103.8(3) . . . . ?
C1 B1 C11 C16 78.4(2) . . . . ?
Rh1 B1 C11 C16 156.9(3) . . . . ?
C11 C12 C13 C14 -1.6(3) . . . . ?
C17 C12 C13 C14 175.6(2) . . . . ?
C12 C13 C14 C15 2.3(3) . . . . ?
C12 C13 C14 C18 -175.6(2) . . . . ?
C13 C14 C15 C16 -0.8(3) . . . . ?
C18 C14 C15 C16 177.0(2) . . . . ?
C14 C15 C16 C11 -1.3(3) . . . . ?
C14 C15 C16 C19 178.7(2) . . . . ?
C12 C11 C16 C15 1.9(3) . . . . ?
B1 C11 C16 C15 -171.8(2) . . . . ?
C12 C11 C16 C19 -178.0(2) . . . . ?
B1 C11 C16 C19 8.2(3) . . . . ?
C21 N2 C20 N3 0.8(2) . . . . ?
C23 N2 C20 N3 177.7(2) . . . . ?
C21 N2 C20 Rh1 -174.08(15) . . . . ?
C23 N2 C20 Rh1 2.8(3) . . . . ?
C22 N3 C20 N2 -0.4(2) . . . . ?
C24 N3 C20 N2 179.09(19) . . . . ?
C22 N3 C20 Rh1 174.06(16) . . . . ?
C24 N3 C20 Rh1 -6.5(3) . . . . ?
C20 N2 C21 C22 -1.0(3) . . . . ?
C23 N2 C21 C22 -177.9(2) . . . . ?
N2 C21 C22 N3 0.8(2) . . . . ?
C20 N3 C22 C21 -0.3(3) . . . . ?
C24 N3 C22 C21 -179.72(19) . . . . ?
C28 P1 C25 C27 -59.7(2) . . . . ?
C31 P1 C25 C27 43.4(2) . . . . ?
Rh1 P1 C25 C27 170.30(16) . . . . ?
C28 P1 C25 C26 169.28(17) . . . . ?
C31 P1 C25 C26 -87.69(19) . . . . ?
Rh1 P1 C25 C26 39.25(19) . . . . ?
C25 P1 C28 C29 -57.59(19) . . . . ?
C31 P1 C28 C29 -165.39(18) . . . . ?
Rh1 P1 C28 C29 65.66(19) . . . . ?
C25 P1 C28 C30 177.64(16) . . . . ?
C31 P1 C28 C30 69.84(18) . . . . ?
Rh1 P1 C28 C30 -59.10(18) . . . . ?
C25 P1 C31 C32 -77.1(2) . . . . ?
C28 P1 C31 C32 27.0(2) . . . . ?
Rh1 P1 C31 C32 159.19(16) . . . . ?
C25 P1 C31 C33 49.99(19) . . . . ?
C28 P1 C31 C33 154.05(17) . . . . ?
Rh1 P1 C31 C33 -73.76(18) . . . . ?
C34 C35 C36 C36 178.6(3) . . . 3_766 ?
